data_4344205
loop_
_publ_author_name
'Chen, H.-Y.'
'Tuenge, R.T.'
'Franzen, H.F.'

_publ_section_title
;
 Preparation and Crystal Structure of Nb14 S5
;
_journal_name_full 'Inorganic Chemistry'
_journal_page_first 552
_journal_page_last 556
_journal_volume 12
_journal_year 1973
_chemical_formula_sum 'Nb14 S5'
_space_group_IT_number 62
_symmetry_space_group_name_Hall '-P 2ac 2n'
_symmetry_space_group_name_H-M 'P n m a'
_cell_angle_alpha 90
_cell_angle_beta 90
_cell_angle_gamma 90
_cell_formula_units_Z 4
_cell_length_a 18.48
_cell_length_b 3.374
_cell_length_c 19.797
_cell_volume 1234.373
_citation_journal_id_ASTM INOCAJ
_cod_data_source_file Chen_INOCAJ_1973_1159.cif
_cod_data_source_block Nb14S5
_cod_database_code 4344205

loop_
_symmetry_equiv_pos_as_xyz
x,y,z
-x+1/2,-y,z+1/2
x+1/2,-y+1/2,-z+1/2
-x,y+1/2,-z
-x,-y,-z
x-1/2,y,-z-1/2
-x-1/2,y-1/2,z-1/2
x,-y-1/2,z

loop_
_atom_site_label
_atom_site_type_symbol
_atom_site_fract_x
_atom_site_fract_y
_atom_site_fract_z
_atom_site_occupancy
_atom_site_U_iso_or_equiv
Nb7 Nb 0.2974 0.25 0.466 1 0.0
S2 S-2 0.322 0.25 0.589 1 0.0
Nb13 Nb 0.1716 0.25 0.8484 1 0.0
Nb8 Nb 0.1387 0.25 0.4809 1 0.0
Nb1 Nb 0.1168 0.25 0.1661 1 0.0
Nb14 Nb 0.4293 0.25 0.879 1 0.0
S1 S-2 0.484 0.25 0.176 1 0.0
S4 S-2 0.29 0.25 0.921 1 0.0
S5 S-2 0.096 0.25 0.968 1 0.0
Nb11 Nb 0.1028 0.25 0.635 1 0.0
Nb10 Nb 0.2558 0.25 0.7047 1 0.0
Nb6 Nb 0.4472 0.25 0.3844 1 0.0
S3 S-2 0.38 0.25 0.76 1 0.0
Nb5 Nb 0.3602 0.25 0.2423 1 0.0
Nb4 Nb 0.1999 0.25 0.323 1 0.0
Nb3 Nb 0.4666 0.25 0.0444 1 0.0
Nb2 Nb 0.2808 0.25 0.0811 1 0.0
Nb9 Nb 0.4508 0.25 0.55 1 0.0
Nb12 Nb 0.0084 0.25 0.774 1 0.0
